data_4326509
loop_
_publ_author_name
'Qingchen Dong'
'Michael J. Rose'
'Wai-Yeung Wong'
'Harry B. Gray'

_publ_contact_author_address
;
Division of Chemistry and Chemical Engineering,
California Institute of Technology,
1200 E California Blvd,
Pasdena, CA 91125
USA
;
_publ_contact_author_email mrose@caltech.edu
_publ_contact_author_fax '+1 626 459 2935'
_publ_contact_author_name 'Michael Rose'
_publ_contact_author_phone '+1 626 395 2846'
_publ_section_title
;
 Dual Coordination Modes of Ethylene-Linked NP2 Ligands in Cobalt(II) and
 Nickel(II) Iodides
;
_journal_name_full 'Inorganic Chemistry'
_journal_page_first 10213
_journal_page_last 10224
_journal_paper_doi 10.1021/ic201213c
_journal_volume 50
_journal_year 2011
_chemical_formula_moiety 'C36 H37 Co I2 N O P2'
_chemical_formula_sum 'C36 H37 Co I2 N O P2'
_chemical_formula_weight 874.34
_chemical_name_systematic
;
 ?
;
_space_group_IT_number 19
_symmetry_cell_setting orthorhombic
_symmetry_space_group_name_Hall 'P 2ac 2ab'
_symmetry_space_group_name_H-M 'P 21 21 21'
_atom_sites_solution_hydrogens geom
_atom_sites_solution_primary direct
_atom_sites_solution_secondary difmap
_audit_creation_method SHELXL-97
_cell_angle_alpha 90.00
_cell_angle_beta 90.00
_cell_angle_gamma 90.00
_cell_formula_units_Z 4
_cell_length_a 9.2880(4)
_cell_length_b 13.5281(5)
_cell_length_c 27.2546(11)
_cell_measurement_reflns_used 9561
_cell_measurement_temperature 100(2)
_cell_measurement_theta_max 40.69
_cell_measurement_theta_min 2.65
_cell_volume 3424.5(2)
_computing_cell_refinement 'Bruker SAINT-Plus v7.66A'
_computing_data_collection 'Bruker APEX2 v2009.7-0'
_computing_data_reduction 'Bruker SAINT-Plus v7.66A'
_computing_molecular_graphics 'Bruker XP v5.1'
_computing_publication_material 'Bruker XCIF 2008'
_computing_structure_refinement 'SHELXL-97 (Sheldrick, 2008)'
_computing_structure_solution 'SHELXS-97 (Sheldrick, 2008)'
_diffrn_ambient_temperature 100(2)
_diffrn_measured_fraction_theta_full 0.999
_diffrn_measured_fraction_theta_max 0.999
_diffrn_measurement_device_type 'Bruker KAPPA APEX II'
_diffrn_measurement_method '\w scans; 17 settings'
_diffrn_radiation_monochromator graphite
_diffrn_radiation_source 'fine-focus sealed tube'
_diffrn_radiation_type MoK\a
_diffrn_radiation_wavelength 0.71073
_diffrn_reflns_av_R_equivalents 0.0402
_diffrn_reflns_av_sigmaI/netI 0.0251
_diffrn_reflns_limit_h_max 17
_diffrn_reflns_limit_h_min -16
_diffrn_reflns_limit_k_max 25
_diffrn_reflns_limit_k_min -25
_diffrn_reflns_limit_l_max 51
_diffrn_reflns_limit_l_min -51
_diffrn_reflns_number 211299
_diffrn_reflns_theta_full 41.83
_diffrn_reflns_theta_max 41.83
_diffrn_reflns_theta_min 2.12
_exptl_absorpt_coefficient_mu 2.427
_exptl_absorpt_correction_T_max 0.7482
_exptl_absorpt_correction_T_min 0.5944
_exptl_absorpt_correction_type multi-scan
_exptl_absorpt_process_details 'SADABS v2008/1, Bruker-AXS, Madison WI'
_exptl_crystal_colour Green
_exptl_crystal_density_diffrn 1.696
_exptl_crystal_description Needle
_exptl_crystal_F_000 1724
_exptl_crystal_size_max 0.38
_exptl_crystal_size_mid 0.10
_exptl_crystal_size_min 0.07
_refine_diff_density_max 1.983
_refine_diff_density_min -0.506
_refine_diff_density_rms 0.097
_refine_ls_abs_structure_details 'Flack H D (1983), Acta Cryst. A39, 876-881'
_refine_ls_abs_structure_Flack -0.004(4)
_refine_ls_extinction_method none
_refine_ls_goodness_of_fit_ref 1.548
_refine_ls_hydrogen_treatment Riding
_refine_ls_matrix_type 'Full matrix'
_refine_ls_number_parameters 389
_refine_ls_number_reflns 23667
_refine_ls_number_restraints 0
_refine_ls_restrained_S_all 1.548
_refine_ls_R_factor_all 0.0283
_refine_ls_R_factor_gt 0.0241
_refine_ls_shift/su_max 0.004
_refine_ls_shift/su_mean 0.000
_refine_ls_structure_factor_coef Fsqd
_refine_ls_weighting_details w=1/s^2^(Fo^2^)
_refine_ls_weighting_scheme sigma
_refine_ls_wR_factor_gt 0.0376
_refine_ls_wR_factor_ref 0.0381
_reflns_number_gt 21941
_reflns_number_total 23667
_reflns_threshold_expression >2sigma(I)
_cod_data_source_file ic201213c_si_002_11.cif
_cod_data_source_block dqc15
_cod_depositor_comments
;
The following automatic conversions were performed:

'_atom_sites_solution_primary' value 'direct methods' was changed to
'direct'.

'_atom_sites_solution_secondary' value 'Difference Fourier map' was
changed to 'difmap'.

'_atom_sites_solution_hydrogens' value 'Geometric positions' was
changed to 'geom'.

Automatic conversion script
Id: cif_fix_values 6452 2018-10-05 10:23:21Z andrius 
;
_cod_database_code 4326509

loop_
_symmetry_equiv_pos_as_xyz
'x, y, z'
'-x+1/2, -y, z+1/2'
'x+1/2, -y+1/2, -z'
'-x, y+1/2, -z+1/2'

loop_
_atom_site_label
_atom_site_type_symbol
_atom_site_fract_x
_atom_site_fract_y
_atom_site_fract_z
_atom_site_U_iso_or_equiv
_atom_site_adp_type
_atom_site_occupancy
_atom_site_symmetry_multiplicity
_atom_site_calc_flag
_atom_site_refinement_flags
Co1 Co 0.191666(15) 0.784492(10) 0.181645(5) 0.01008(2) Uani 1 1 d .
I1 I 0.281623(9) 0.769529(5) 0.270773(3) 0.01692(2) Uani 1 1 d .
I2 I 0.050091(8) 0.635655(5) 0.151177(3) 0.01485(1) Uani 1 1 d .
P1 P 0.05022(3) 0.928994(19) 0.185184(10) 0.01037(4) Uani 1 1 d .
P2 P 0.39543(3) 0.80056(2) 0.130974(10) 0.01037(5) Uani 1 1 d .
O1 O 0.39740(12) 1.14016(8) -0.07789(3) 0.0260(2) Uani 1 1 d .
N1 N 0.35377(10) 1.02523(7) 0.14963(4) 0.01176(15) Uani 1 1 d .
C1 C 0.31602(12) 1.02533(8) 0.20201(4) 0.01234(18) Uani 1 1 d .
H1A H 0.3643 1.0820 0.2180 0.015 Uiso 1 1 calc R
H1B H 0.3538 0.9641 0.2172 0.015 Uiso 1 1 calc R
C2 C 0.15373(12) 1.03188(8) 0.21215(4) 0.01351(18) Uani 1 1 d .
H2A H 0.1168 1.0950 0.1988 0.016 Uiso 1 1 calc R
H2B H 0.1380 1.0326 0.2481 0.016 Uiso 1 1 calc R
C3 C 0.50456(12) 0.99473(8) 0.14274(4) 0.01347(18) Uani 1 1 d .
H3A H 0.5665 1.0360 0.1641 0.016 Uiso 1 1 calc R
H3B H 0.5325 1.0080 0.1083 0.016 Uiso 1 1 calc R
C4 C 0.53409(11) 0.88522(8) 0.15419(4) 0.01331(18) Uani 1 1 d .
H4A H 0.5417 0.8770 0.1902 0.016 Uiso 1 1 calc R
H4B H 0.6280 0.8666 0.1397 0.016 Uiso 1 1 calc R
C5 C -0.03567(12) 0.97454(8) 0.12922(4) 0.01286(18) Uani 1 1 d .
C6 C -0.07581(13) 1.07335(9) 0.12244(5) 0.0172(2) Uani 1 1 d .
H6 H -0.0556 1.1208 0.1472 0.021 Uiso 1 1 calc R
C7 C -0.14527(14) 1.10238(10) 0.07951(5) 0.0210(2) Uani 1 1 d .
H7 H -0.1726 1.1695 0.0752 0.025 Uiso 1 1 calc R
C8 C -0.17470(14) 1.03378(11) 0.04310(5) 0.0231(3) Uani 1 1 d .
H8 H -0.2206 1.0540 0.0136 0.028 Uiso 1 1 calc R
C9 C -0.13705(14) 0.93556(11) 0.04981(5) 0.0204(2) Uani 1 1 d .
H9 H -0.1572 0.8885 0.0249 0.025 Uiso 1 1 calc R
C10 C -0.06982(12) 0.90562(9) 0.09295(4) 0.0152(2) Uani 1 1 d .
H10 H -0.0470 0.8378 0.0977 0.018 Uiso 1 1 calc R
C11 C -0.10327(11) 0.91450(8) 0.22637(4) 0.01178(17) Uani 1 1 d .
C12 C -0.18629(13) 0.99563(8) 0.24038(5) 0.0165(2) Uani 1 1 d .
H12 H -0.1624 1.0597 0.2286 0.020 Uiso 1 1 calc R
C13 C -0.30401(13) 0.98338(9) 0.27146(5) 0.0188(2) Uani 1 1 d .
H13 H -0.3593 1.0391 0.2813 0.023 Uiso 1 1 calc R
C14 C -0.34030(13) 0.88959(9) 0.28806(4) 0.0178(2) Uani 1 1 d .
H14 H -0.4203 0.8809 0.3094 0.021 Uiso 1 1 calc R
C15 C -0.25954(13) 0.80869(9) 0.27350(5) 0.0195(2) Uani 1 1 d .
H15 H -0.2855 0.7445 0.2845 0.023 Uiso 1 1 calc R
C16 C -0.14071(14) 0.82050(9) 0.24294(4) 0.0169(2) Uani 1 1 d .
H16 H -0.0853 0.7647 0.2334 0.020 Uiso 1 1 calc R
C17 C 0.37141(12) 0.82900(8) 0.06646(4) 0.01172(17) Uani 1 1 d .
C18 C 0.48506(12) 0.86471(9) 0.03774(4) 0.01582(19) Uani 1 1 d .
H18 H 0.5759 0.8776 0.0524 0.019 Uiso 1 1 calc R
C19 C 0.46547(14) 0.88127(9) -0.01201(4) 0.0188(2) Uani 1 1 d .
H19 H 0.5431 0.9053 -0.0313 0.023 Uiso 1 1 calc R
C20 C 0.33223(14) 0.86280(10) -0.03380(4) 0.0188(2) Uani 1 1 d .
H20 H 0.3189 0.8744 -0.0679 0.023 Uiso 1 1 calc R
C21 C 0.21950(14) 0.82750(9) -0.00558(4) 0.0179(2) Uani 1 1 d .
H21 H 0.1286 0.8152 -0.0204 0.022 Uiso 1 1 calc R
C22 C 0.23846(12) 0.80996(9) 0.04431(4) 0.01477(19) Uani 1 1 d .
H22 H 0.1609 0.7850 0.0634 0.018 Uiso 1 1 calc R
C23 C 0.48311(11) 0.67967(8) 0.12918(4) 0.01186(18) Uani 1 1 d .
C24 C 0.59671(13) 0.65486(9) 0.16026(4) 0.0161(2) Uani 1 1 d .
H24 H 0.6353 0.7028 0.1820 0.019 Uiso 1 1 calc R
C25 C 0.65373(13) 0.55909(9) 0.15930(5) 0.0183(2) Uani 1 1 d .
H25 H 0.7306 0.5422 0.1807 0.022 Uiso 1 1 calc R
C26 C 0.59903(14) 0.48880(9) 0.12737(5) 0.0184(2) Uani 1 1 d .
H26 H 0.6395 0.4243 0.1265 0.022 Uiso 1 1 calc R
C27 C 0.48537(14) 0.51278(9) 0.09678(5) 0.0187(2) Uani 1 1 d .
H27 H 0.4471 0.4644 0.0751 0.022 Uiso 1 1 calc R
C28 C 0.42701(13) 0.60751(8) 0.09765(4) 0.0156(2) Uani 1 1 d .
H28 H 0.3485 0.6234 0.0767 0.019 Uiso 1 1 calc R
C29 C 0.33603(13) 1.12594(8) 0.12923(4) 0.01447(19) Uani 1 1 d .
H29A H 0.4070 1.1703 0.1450 0.017 Uiso 1 1 calc R
H29B H 0.2387 1.1504 0.1378 0.017 Uiso 1 1 calc R
C30 C 0.35488(12) 1.13190(8) 0.07446(4) 0.01401(18) Uani 1 1 d .
C31 C 0.47310(13) 1.17898(9) 0.05362(5) 0.0180(2) Uani 1 1 d .
H31 H 0.5423 1.2090 0.0745 0.022 Uiso 1 1 calc R
C32 C 0.49301(15) 1.18334(10) 0.00285(5) 0.0206(2) Uani 1 1 d .
H32 H 0.5756 1.2147 -0.0106 0.025 Uiso 1 1 calc R
C33 C 0.39062(14) 1.14126(9) -0.02771(4) 0.0181(2) Uani 1 1 d .
C34 C 0.26871(14) 1.09630(9) -0.00743(4) 0.0178(2) Uani 1 1 d .
H34 H 0.1969 1.0694 -0.0283 0.021 Uiso 1 1 calc R
C35 C 0.25232(13) 1.09091(9) 0.04291(4) 0.0160(2) Uani 1 1 d .
H35 H 0.1701 1.0589 0.0563 0.019 Uiso 1 1 calc R
C36 C 0.53456(19) 1.15868(11) -0.09986(6) 0.0324(3) Uani 1 1 d .
H36A H 0.5666 1.2255 -0.0913 0.049 Uiso 1 1 calc R
H36B H 0.5264 1.1528 -0.1356 0.049 Uiso 1 1 calc R
H36C H 0.6046 1.1104 -0.0877 0.049 Uiso 1 1 calc R

loop_
_atom_site_aniso_label
_atom_site_aniso_U_11
_atom_site_aniso_U_22
_atom_site_aniso_U_33
_atom_site_aniso_U_23
_atom_site_aniso_U_13
_atom_site_aniso_U_12
Co1 0.00994(6) 0.01101(6) 0.00928(6) -0.00018(4) 0.00027(4) -0.00038(4)
I1 0.02277(4) 0.01629(3) 0.01169(3) 0.00258(2) -0.00493(3) -0.00557(3)
I2 0.01604(3) 0.01508(3) 0.01343(3) -0.00111(2) -0.00165(2) -0.00370(3)
P1 0.01035(11) 0.01090(10) 0.00987(11) 0.00018(8) 0.00134(10) -0.00068(9)
P2 0.00950(11) 0.01283(11) 0.00879(11) -0.00004(8) -0.00012(9) 0.00047(9)
O1 0.0363(5) 0.0286(5) 0.0130(4) 0.0021(4) 0.0037(4) -0.0058(4)
N1 0.0119(4) 0.0127(4) 0.0107(4) 0.0009(3) 0.0010(3) -0.0001(3)
C1 0.0128(5) 0.0131(4) 0.0111(4) -0.0009(3) 0.0008(3) -0.0021(3)
C2 0.0138(5) 0.0132(4) 0.0135(5) -0.0025(3) 0.0017(4) -0.0017(3)
C3 0.0115(4) 0.0141(4) 0.0148(5) 0.0009(3) 0.0008(3) -0.0014(3)
C4 0.0106(4) 0.0155(4) 0.0138(4) -0.0010(3) -0.0017(4) -0.0002(3)
C5 0.0105(4) 0.0161(4) 0.0120(4) 0.0025(3) 0.0022(3) 0.0008(4)
C6 0.0151(5) 0.0160(5) 0.0205(5) 0.0040(4) 0.0008(4) 0.0005(4)
C7 0.0169(5) 0.0210(5) 0.0251(6) 0.0095(5) -0.0009(5) 0.0024(4)
C8 0.0158(5) 0.0356(7) 0.0181(6) 0.0099(5) -0.0031(4) 0.0014(5)
C9 0.0165(5) 0.0305(6) 0.0143(5) 0.0002(5) -0.0024(4) 0.0009(5)
C10 0.0127(5) 0.0189(5) 0.0139(5) -0.0002(4) 0.0004(4) 0.0014(4)
C11 0.0113(4) 0.0134(4) 0.0106(4) -0.0003(3) 0.0013(3) -0.0007(3)
C12 0.0157(5) 0.0127(4) 0.0211(5) -0.0018(4) 0.0052(4) -0.0008(4)
C13 0.0149(5) 0.0187(5) 0.0227(5) -0.0065(4) 0.0048(5) -0.0007(4)
C14 0.0148(5) 0.0238(6) 0.0147(5) -0.0041(4) 0.0048(4) -0.0042(4)
C15 0.0215(6) 0.0184(5) 0.0188(5) 0.0033(4) 0.0073(4) -0.0032(4)
C16 0.0193(5) 0.0147(5) 0.0169(5) 0.0020(4) 0.0073(4) 0.0015(4)
C17 0.0117(4) 0.0134(4) 0.0101(4) -0.0002(3) 0.0003(3) 0.0020(3)
C18 0.0128(5) 0.0220(5) 0.0126(4) 0.0006(4) 0.0017(3) 0.0010(4)
C19 0.0200(6) 0.0238(6) 0.0127(5) 0.0020(4) 0.0049(4) 0.0005(4)
C20 0.0252(6) 0.0211(5) 0.0100(4) 0.0005(4) -0.0013(4) 0.0061(5)
C21 0.0184(5) 0.0208(5) 0.0146(5) -0.0006(4) -0.0045(4) 0.0018(4)
C22 0.0133(5) 0.0173(5) 0.0136(5) 0.0019(4) -0.0010(4) 0.0006(4)
C23 0.0111(4) 0.0142(4) 0.0103(4) 0.0014(3) 0.0016(3) 0.0014(3)
C24 0.0147(5) 0.0187(5) 0.0149(5) 0.0011(4) -0.0026(4) 0.0011(4)
C25 0.0147(5) 0.0213(5) 0.0188(6) 0.0056(4) -0.0006(4) 0.0045(4)
C26 0.0194(5) 0.0174(5) 0.0183(5) 0.0044(4) 0.0062(4) 0.0048(4)
C27 0.0219(6) 0.0168(5) 0.0176(5) -0.0019(4) 0.0014(4) 0.0034(4)
C28 0.0150(5) 0.0164(5) 0.0155(5) -0.0014(4) -0.0015(4) 0.0026(4)
C29 0.0177(5) 0.0119(4) 0.0138(4) 0.0002(3) 0.0015(4) 0.0004(4)
C30 0.0166(5) 0.0127(4) 0.0127(4) 0.0026(4) 0.0013(4) 0.0013(4)
C31 0.0185(6) 0.0178(5) 0.0177(5) 0.0026(4) -0.0008(4) -0.0039(4)
C32 0.0218(6) 0.0210(5) 0.0191(6) 0.0050(4) 0.0041(4) -0.0048(4)
C33 0.0253(6) 0.0149(5) 0.0139(5) 0.0037(4) 0.0011(4) 0.0008(4)
C34 0.0196(5) 0.0179(5) 0.0159(5) 0.0002(4) -0.0020(4) -0.0017(4)
C35 0.0159(5) 0.0161(5) 0.0160(5) 0.0016(4) 0.0008(4) -0.0012(4)
C36 0.0429(9) 0.0304(7) 0.0239(7) 0.0029(5) 0.0136(6) -0.0010(6)

loop_
_atom_type_symbol
_atom_type_description
_atom_type_scat_dispersion_real
_atom_type_scat_dispersion_imag
_atom_type_scat_source
C C 0.0033 0.0016 'International Tables Vol C Tables 4.2.6.8 and 6.1.1.4'
H H 0.0000 0.0000 'International Tables Vol C Tables 4.2.6.8 and 6.1.1.4'
N N 0.0061 0.0033 'International Tables Vol C Tables 4.2.6.8 and 6.1.1.4'
O O 0.0106 0.0060 'International Tables Vol C Tables 4.2.6.8 and 6.1.1.4'
P P 0.1023 0.0942 'International Tables Vol C Tables 4.2.6.8 and 6.1.1.4'
Co Co 0.3494 0.9721 'International Tables Vol C Tables 4.2.6.8 and 6.1.1.4'
I I -0.4742 1.8119 'International Tables Vol C Tables 4.2.6.8 and 6.1.1.4'

loop_
_geom_angle_atom_site_label_1
_geom_angle_atom_site_label_2
_geom_angle_atom_site_label_3
_geom_angle
_geom_angle_publ_flag
P2 Co1 P1 113.307(11) yes
P2 Co1 I2 107.294(9) yes
P1 Co1 I2 112.434(10) yes
P2 Co1 I1 107.443(9) yes
P1 Co1 I1 101.964(9) yes
I2 Co1 I1 114.400(6) yes
C11 P1 C5 102.03(5) ?
C11 P1 C2 104.08(5) ?
C5 P1 C2 107.79(5) ?
C11 P1 Co1 111.80(4) ?
C5 P1 Co1 119.25(4) ?
C2 P1 Co1 110.59(4) ?
C17 P2 C23 102.63(5) ?
C17 P2 C4 106.74(5) ?
C23 P2 C4 104.77(5) ?
C17 P2 Co1 119.32(4) ?
C23 P2 Co1 106.94(4) ?
C4 P2 Co1 114.81(4) ?
C33 O1 C36 117.22(12) ?
C1 N1 C3 110.56(9) ?
C1 N1 C29 109.71(8) ?
C3 N1 C29 108.42(9) ?
N1 C1 C2 114.15(9) ?
C1 C2 P1 113.36(8) ?
N1 C3 C4 114.43(9) ?
C3 C4 P2 113.93(7) ?
C10 C5 C6 118.93(11) ?
C10 C5 P1 117.72(8) ?
C6 C5 P1 123.25(9) ?
C7 C6 C5 120.24(12) ?
C8 C7 C6 120.28(12) ?
C7 C8 C9 119.84(12) ?
C8 C9 C10 120.25(12) ?
C9 C10 C5 120.41(11) ?
C16 C11 C12 119.44(10) ?
C16 C11 P1 119.49(8) ?
C12 C11 P1 121.05(8) ?
C13 C12 C11 120.46(10) ?
C14 C13 C12 119.82(11) ?
C15 C14 C13 119.82(11) ?
C14 C15 C16 120.68(11) ?
C15 C16 C11 119.77(11) ?
C18 C17 C22 119.20(10) ?
C18 C17 P2 121.50(8) ?
C22 C17 P2 119.22(8) ?
C19 C18 C17 120.24(11) ?
C18 C19 C20 120.25(11) ?
C21 C20 C19 119.75(11) ?
C20 C21 C22 120.40(11) ?
C21 C22 C17 120.15(11) ?
C24 C23 C28 119.11(10) ?
C24 C23 P2 122.43(9) ?
C28 C23 P2 118.31(8) ?
C23 C24 C25 119.85(11) ?
C26 C25 C24 120.54(11) ?
C27 C26 C25 119.83(11) ?
C26 C27 C28 120.18(12) ?
C27 C28 C23 120.48(11) ?
N1 C29 C30 114.12(9) ?
C31 C30 C35 117.92(10) ?
C31 C30 C29 121.43(11) ?
C35 C30 C29 120.64(10) ?
C30 C31 C32 121.89(11) ?
C33 C32 C31 119.14(11) ?
O1 C33 C32 124.96(11) ?
O1 C33 C34 115.29(11) ?
C32 C33 C34 119.75(11) ?
C35 C34 C33 120.28(11) ?
C34 C35 C30 120.97(11) ?

loop_
_geom_bond_atom_site_label_1
_geom_bond_atom_site_label_2
_geom_bond_distance
_geom_bond_publ_flag
Co1 P2 2.3529(3) yes
Co1 P1 2.3572(3) yes
Co1 I2 2.54416(17) yes
Co1 I1 2.57678(19) yes
P1 C11 1.8250(11) ?
P1 C5 1.8281(11) ?
P1 C2 1.8443(11) ?
P2 C17 1.8137(11) ?
P2 C23 1.8277(11) ?
P2 C4 1.8359(11) ?
O1 C33 1.3690(15) ?
O1 C36 1.4298(19) ?
N1 C1 1.4700(14) ?
N1 C3 1.4721(15) ?
N1 C29 1.4807(14) ?
C1 C2 1.5350(16) ?
C3 C4 1.5386(15) ?
C5 C10 1.3955(16) ?
C5 C6 1.4000(16) ?
C6 C7 1.3925(18) ?
C7 C8 1.386(2) ?
C8 C9 1.386(2) ?
C9 C10 1.3915(17) ?
C11 C16 1.3935(16) ?
C11 C12 1.3946(16) ?
C12 C13 1.3929(17) ?
C13 C14 1.3887(18) ?
C14 C15 1.3849(18) ?
C15 C16 1.3920(17) ?
C17 C18 1.4001(16) ?
C17 C22 1.3985(16) ?
C18 C19 1.3862(16) ?
C19 C20 1.3952(18) ?
C20 C21 1.3841(19) ?
C21 C22 1.3914(16) ?
C23 C24 1.3942(16) ?
C23 C28 1.4009(16) ?
C24 C25 1.3998(17) ?
C25 C26 1.3856(19) ?
C26 C27 1.3838(18) ?
C27 C28 1.3916(17) ?
C29 C30 1.5051(15) ?
C30 C31 1.3907(17) ?
C30 C35 1.3981(17) ?
C31 C32 1.3973(18) ?
C32 C33 1.3865(19) ?
C33 C34 1.3991(18) ?
C34 C35 1.3822(17) ?
